data_1558798
loop_
_publ_author_name
'Ishikawa, Ryuta'
'Noda, Takeshi'
'Ueno, Shunya'
'Okubo, Takashi'
'Yamakawa, Hirofumi'
'Sakamoto, Ken-ichi'
'Kawata, Satoshi'

_publ_section_title
;
 Spin Crossover in Bipyridine Derivative Bridged One-Dimensional Iron(III)
 Coordination Polymer
;
_journal_issue 3
_journal_name_full Magnetochemistry
_journal_page_first 29
_journal_paper_doi 10.3390/magnetochemistry6030029
_journal_volume 6
_journal_year 2020
_chemical_formula_moiety 'C22 H26 Fe N4 O2, C24 H20 B'
_chemical_formula_sum 'C46 H46 B Fe N4 O2'
_chemical_formula_weight 753.53
_space_group_crystal_system monoclinic
_space_group_IT_number 14
_space_group_name_Hall '-P 2ybc'
_space_group_name_H-M_alt 'P 1 21/c 1'
_atom_sites_solution_hydrogens geom
_atom_sites_solution_primary direct
_atom_sites_solution_secondary difmap
_cell_angle_alpha 90.0000
_cell_angle_beta 103.4520(11)
_cell_angle_gamma 90.0000
_cell_formula_units_Z 4
_cell_length_a 15.3600(6)
_cell_length_b 13.8978(5)
_cell_length_c 18.4909(8)
_cell_measurement_reflns_used 28402
_cell_measurement_temperature 100
_cell_measurement_theta_max 27.45
_cell_measurement_theta_min 3.07
_cell_volume 3839.0(3)
_computing_cell_refinement 'RAPID AUTO'
_computing_data_collection 'RAPID AUTO (Rigaku, ????)'
_computing_data_reduction 'RAPID AUTO'
_computing_molecular_graphics 'CrystalStructure 4.2.2'
_computing_publication_material 'CrystalStructure 4.2.2 (Rigaku, 2016)'
_computing_structure_refinement 'SHELXL Version 2014/7 (Sheldrick, 2008)'
_computing_structure_solution 'SIR2011 (Burla, et al., 2012)'
_diffrn_ambient_temperature 100
_diffrn_detector_area_resol_mean 10.000
_diffrn_measured_fraction_theta_full 0.998
_diffrn_measured_fraction_theta_max 0.998
_diffrn_measurement_device_type 'Rigaku R-AXIS RAPID'
_diffrn_measurement_method \w
_diffrn_radiation_type 'Mo K\a'
_diffrn_radiation_wavelength 0.71075
_diffrn_reflns_av_R_equivalents 0.0344
_diffrn_reflns_Laue_measured_fraction_full 0.998
_diffrn_reflns_Laue_measured_fraction_max 0.998
_diffrn_reflns_limit_h_max 19
_diffrn_reflns_limit_h_min -19
_diffrn_reflns_limit_k_max 16
_diffrn_reflns_limit_k_min -18
_diffrn_reflns_limit_l_max 23
_diffrn_reflns_limit_l_min -23
_diffrn_reflns_number 32927
_diffrn_reflns_point_group_measured_fraction_full 0.998
_diffrn_reflns_point_group_measured_fraction_max 0.998
_diffrn_reflns_theta_full 25.242
_diffrn_reflns_theta_max 27.454
_diffrn_reflns_theta_min 3.071
_diffrn_standards_number 0
_exptl_absorpt_coefficient_mu 0.437
_exptl_absorpt_correction_T_max 0.957
_exptl_absorpt_correction_T_min 0.614
_exptl_absorpt_correction_type multi-scan
_exptl_absorpt_process_details 'ABSCOR (Rigaku, 1995)'
_exptl_crystal_colour black
_exptl_crystal_density_diffrn 1.304
_exptl_crystal_density_method 'not measured'
_exptl_crystal_description block
_exptl_crystal_F_000 1588.00
_exptl_crystal_size_max 0.650
_exptl_crystal_size_mid 0.400
_exptl_crystal_size_min 0.100
_refine_diff_density_max 0.74
_refine_diff_density_min -0.30
_refine_ls_extinction_method none
_refine_ls_goodness_of_fit_ref 1.091
_refine_ls_hydrogen_treatment constr
_refine_ls_number_parameters 491
_refine_ls_number_reflns 8737
_refine_ls_number_restraints 0
_refine_ls_R_factor_all 0.0569
_refine_ls_R_factor_gt 0.0485
_refine_ls_shift/su_max 0.001
_refine_ls_structure_factor_coef Fsqd
_refine_ls_weighting_details 'w = 1/[\s^2^(Fo^2^)+(0.0690P)^2^+1.5154P] where P=(Fo^2^+2Fc^2^)/3'
_refine_ls_weighting_scheme calc
_refine_ls_wR_factor_gt 0.1201
_refine_ls_wR_factor_ref 0.1245
_reflns_Friedel_coverage 0.000
_reflns_number_gt 7387
_reflns_number_total 8737
_reflns_threshold_expression F^2^>2.0\s(F^2^)
_cod_data_source_file CrystalStructure100K_1.cif
_cod_data_source_block User-defined
_cod_database_code 1558798

loop_
_space_group_symop_id
_space_group_symop_operation_xyz
1 +X,+Y,+Z
2 -X,1/2+Y,1/2-Z
3 -X,-Y,-Z
4 +X,-1/2-Y,-1/2+Z

loop_
_atom_site_label
_atom_site_type_symbol
_atom_site_fract_x
_atom_site_fract_y
_atom_site_fract_z
_atom_site_U_iso_or_equiv
_atom_site_adp_type
_atom_site_occupancy
_atom_site_site_symmetry_order
_atom_site_calc_flag
_atom_site_refinement_flags_posn
_atom_site_refinement_flags_adp
_atom_site_refinement_flags_occupancy
_atom_site_disorder_assembly
_atom_site_disorder_group
Fe1 Fe 0.18531(2) 0.34159(2) 0.21056(2) 0.01801(9) Uani 1 1 d . . . . .
O1 O 0.08876(8) 0.26096(9) 0.16124(7) 0.0227(3) Uani 1 1 d . . . . .
O2 O 0.10270(9) 0.44540(10) 0.18933(7) 0.0270(3) Uani 1 1 d . . . . .
N1 N 0.27204(10) 0.24047(11) 0.22668(8) 0.0200(3) Uani 1 1 d . . . . .
N2 N 0.27945(11) 0.41971(11) 0.26828(8) 0.0232(3) Uani 1 1 d . . . . .
N3 N 0.21978(10) 0.37108(11) 0.11236(8) 0.0213(3) Uani 1 1 d . . . . .
N4 N 0.14027(10) 0.18984(11) -0.19619(8) 0.0211(3) Uani 1 1 d . . . . .
C1 C 0.00688(14) 0.12158(16) 0.11218(13) 0.0366(5) Uani 1 1 d . . . . .
H1A H -0.0140 0.1510 0.0630 0.044 Uiso 1 1 calc R U . . .
H1B H -0.0384 0.1304 0.1412 0.044 Uiso 1 1 calc R U . . .
H1C H 0.0170 0.0527 0.1064 0.044 Uiso 1 1 calc R U . . .
C2 C 0.09353(13) 0.16889(13) 0.15226(10) 0.0239(4) Uani 1 1 d . . . . .
C3 C 0.17073(14) 0.11504(13) 0.17190(11) 0.0280(4) Uani 1 1 d . . . . .
H3 H 0.1651 0.0477 0.1633 0.034 Uiso 1 1 calc R U . . .
C4 C 0.25797(13) 0.15063(13) 0.20377(10) 0.0233(4) Uani 1 1 d . . . . .
C5 C 0.33465(15) 0.08141(15) 0.20951(13) 0.0357(5) Uani 1 1 d . . . . .
H5A H 0.3619 0.0685 0.2620 0.043 Uiso 1 1 calc R U . . .
H5B H 0.3795 0.1096 0.1858 0.043 Uiso 1 1 calc R U . . .
H5C H 0.3125 0.0211 0.1844 0.043 Uiso 1 1 calc R U . . .
C6 C 0.36419(12) 0.27611(14) 0.25234(11) 0.0272(4) Uani 1 1 d . . . . .
H6A H 0.3897 0.2906 0.2091 0.033 Uiso 1 1 calc R U . . .
H6B H 0.4019 0.2264 0.2829 0.033 Uiso 1 1 calc R U . . .
C7 C 0.36307(13) 0.36650(15) 0.29808(11) 0.0292(4) Uani 1 1 d . . . . .
H7A H 0.3671 0.3491 0.3507 0.035 Uiso 1 1 calc R U . . .
H7B H 0.4152 0.4074 0.2959 0.035 Uiso 1 1 calc R U . . .
C8 C 0.34972(18) 0.55967(16) 0.34089(13) 0.0428(6) Uani 1 1 d . . . . .
H8A H 0.4018 0.5576 0.3187 0.051 Uiso 1 1 calc R U . . .
H8B H 0.3643 0.5273 0.3893 0.051 Uiso 1 1 calc R U . . .
H8C H 0.3337 0.6268 0.3475 0.051 Uiso 1 1 calc R U . . .
C9 C 0.27158(15) 0.50914(14) 0.29011(11) 0.0303(4) Uani 1 1 d . . . . .
C10 C 0.19082(17) 0.56155(14) 0.26783(12) 0.0373(5) Uani 1 1 d . . . . .
H10 H 0.1900 0.6249 0.2870 0.045 Uiso 1 1 calc R U . . .
C11 C 0.11328(16) 0.52887(15) 0.22083(11) 0.0334(5) Uani 1 1 d . . . . .
C12 C 0.0300(2) 0.59022(18) 0.20426(14) 0.0509(7) Uani 1 1 d . . . . .
H12A H -0.0138 0.5635 0.2297 0.061 Uiso 1 1 calc R U . . .
H12B H 0.0045 0.5910 0.1505 0.061 Uiso 1 1 calc R U . . .
H12C H 0.0453 0.6560 0.2218 0.061 Uiso 1 1 calc R U . . .
C13 C 0.18811(13) 0.31359(13) 0.05382(10) 0.0242(4) Uani 1 1 d . . . . .
H13 H 0.1585 0.2560 0.0620 0.029 Uiso 1 1 calc R U . . .
C14 C 0.26545(13) 0.44991(14) 0.10032(11) 0.0266(4) Uani 1 1 d . . . . .
H14 H 0.2887 0.4916 0.1410 0.032 Uiso 1 1 calc R U . . .
C15 C 0.27984(14) 0.47275(15) 0.03110(11) 0.0313(4) Uani 1 1 d . . . . .
H15 H 0.3140 0.5279 0.0251 0.038 Uiso 1 1 calc R U . . .
C16 C 0.24416(13) 0.41470(14) -0.02931(11) 0.0257(4) Uani 1 1 d . . . . .
H16 H 0.2523 0.4301 -0.0774 0.031 Uiso 1 1 calc R U . . .
C17 C 0.19610(12) 0.33326(12) -0.01817(10) 0.0206(3) Uani 1 1 d . . . . .
C18 C 0.14872(12) 0.26907(12) -0.07880(10) 0.0208(3) Uani 1 1 d . . . . .
C19 C 0.06566(12) 0.23083(13) -0.07584(11) 0.0250(4) Uani 1 1 d . . . . .
H19 H 0.0400 0.2445 -0.0349 0.030 Uiso 1 1 calc R U . . .
C20 C 0.02127(13) 0.17269(14) -0.13346(12) 0.0296(4) Uani 1 1 d . . . . .
H20 H -0.0349 0.1450 -0.1321 0.036 Uiso 1 1 calc R U . . .
C21 C 0.05931(13) 0.15532(14) -0.19292(11) 0.0271(4) Uani 1 1 d . . . . .
H21 H 0.0271 0.1175 -0.2331 0.033 Uiso 1 1 calc R U . . .
C22 C 0.18343(12) 0.24589(12) -0.13981(10) 0.0201(3) Uani 1 1 d . . . . .
H22 H 0.2404 0.2709 -0.1417 0.024 Uiso 1 1 calc R U . . .
C23 C 0.77189(11) 0.23357(13) 0.45661(10) 0.0224(4) Uani 1 1 d . . . . .
C24 C 0.82389(13) 0.17290(15) 0.42315(12) 0.0297(4) Uani 1 1 d . . . . .
H24 H 0.8109 0.1690 0.3704 0.036 Uiso 1 1 calc R U . . .
C25 C 0.89439(14) 0.11769(16) 0.46477(13) 0.0358(5) Uani 1 1 d . . . . .
H25 H 0.9271 0.0763 0.4399 0.043 Uiso 1 1 calc R U . . .
C26 C 0.91672(13) 0.12280(16) 0.54101(13) 0.0356(5) Uani 1 1 d . . . . .
H26 H 0.9658 0.0871 0.5691 0.043 Uiso 1 1 calc R U . . .
C27 C 0.86605(15) 0.18124(17) 0.57592(12) 0.0368(5) Uani 1 1 d . . . . .
H27 H 0.8798 0.1851 0.6287 0.044 Uiso 1 1 calc R U . . .
C28 C 0.79525(14) 0.23418(15) 0.53440(11) 0.0303(4) Uani 1 1 d . . . . .
H28 H 0.7610 0.2727 0.5600 0.036 Uiso 1 1 calc R U . . .
C29 C 0.59874(11) 0.22114(12) 0.41354(10) 0.0214(4) Uani 1 1 d . . . . .
C30 C 0.57989(12) 0.14179(13) 0.36507(11) 0.0252(4) Uani 1 1 d . . . . .
H30 H 0.6120 0.1351 0.3272 0.030 Uiso 1 1 calc R U . . .
C31 C 0.51571(13) 0.07245(14) 0.37043(12) 0.0322(5) Uani 1 1 d . . . . .
H31 H 0.5057 0.0194 0.3371 0.039 Uiso 1 1 calc R U . . .
C32 C 0.46689(14) 0.08114(16) 0.42410(13) 0.0365(5) Uani 1 1 d . . . . .
H32 H 0.4226 0.0348 0.4276 0.044 Uiso 1 1 calc R U . . .
C33 C 0.48334(15) 0.15859(16) 0.47297(13) 0.0375(5) Uani 1 1 d . . . . .
H33 H 0.4502 0.1653 0.5101 0.045 Uiso 1 1 calc R U . . .
C34 C 0.54848(13) 0.22651(15) 0.46756(12) 0.0300(4) Uani 1 1 d . . . . .
H34 H 0.5591 0.2784 0.5019 0.036 Uiso 1 1 calc R U . . .
C35 C 0.67628(12) 0.39989(13) 0.44627(10) 0.0230(4) Uani 1 1 d . . . . .
C36 C 0.59540(13) 0.45014(13) 0.43770(10) 0.0249(4) Uani 1 1 d . . . . .
H36 H 0.5413 0.4181 0.4150 0.030 Uiso 1 1 calc R U . . .
C37 C 0.59078(14) 0.54522(14) 0.46102(11) 0.0294(4) Uani 1 1 d . . . . .
H37 H 0.5344 0.5763 0.4543 0.035 Uiso 1 1 calc R U . . .
C38 C 0.66864(15) 0.59428(15) 0.49395(12) 0.0342(5) Uani 1 1 d . . . . .
H38 H 0.6662 0.6592 0.5094 0.041 Uiso 1 1 calc R U . . .
C39 C 0.74975(15) 0.54724(16) 0.50389(14) 0.0383(5) Uani 1 1 d . . . . .
H39 H 0.8035 0.5798 0.5267 0.046 Uiso 1 1 calc R U . . .
C40 C 0.75303(13) 0.45185(15) 0.48047(12) 0.0311(4) Uani 1 1 d . . . . .
H40 H 0.8096 0.4210 0.4881 0.037 Uiso 1 1 calc R U . . .
C41 C 0.68744(12) 0.31493(12) 0.32385(10) 0.0226(4) Uani 1 1 d . . . . .
C42 C 0.61234(13) 0.31483(14) 0.26376(11) 0.0260(4) Uani 1 1 d . . . . .
H42 H 0.5560 0.2969 0.2726 0.031 Uiso 1 1 calc R U . . .
C43 C 0.61656(16) 0.33981(14) 0.19193(12) 0.0331(5) Uani 1 1 d . . . . .
H43 H 0.5639 0.3378 0.1530 0.040 Uiso 1 1 calc R U . . .
C44 C 0.69678(17) 0.36753(16) 0.17677(13) 0.0391(5) Uani 1 1 d . . . . .
H44 H 0.7002 0.3837 0.1276 0.047 Uiso 1 1 calc R U . . .
C45 C 0.77243(16) 0.37126(18) 0.23513(14) 0.0425(5) Uani 1 1 d . . . . .
H45 H 0.8280 0.3916 0.2261 0.051 Uiso 1 1 calc R U . . .
C46 C 0.76701(14) 0.34548(16) 0.30625(13) 0.0344(5) Uani 1 1 d . . . . .
H46 H 0.8198 0.3487 0.3450 0.041 Uiso 1 1 calc R U . . .
B1 B 0.68313(13) 0.29248(14) 0.41003(11) 0.0205(4) Uani 1 1 d . . . . .

loop_
_atom_site_aniso_label
_atom_site_aniso_U_11
_atom_site_aniso_U_22
_atom_site_aniso_U_33
_atom_site_aniso_U_23
_atom_site_aniso_U_13
_atom_site_aniso_U_12
Fe1 0.02156(14) 0.01652(13) 0.01488(13) -0.00049(9) 0.00210(9) 0.00169(9)
O1 0.0209(6) 0.0240(6) 0.0218(6) -0.0022(5) 0.0021(5) 0.0001(5)
O2 0.0329(7) 0.0273(7) 0.0207(6) 0.0046(5) 0.0058(5) 0.0108(6)
N1 0.0185(7) 0.0211(7) 0.0197(7) 0.0005(6) 0.0028(5) 0.0017(6)
N2 0.0295(8) 0.0216(7) 0.0173(7) 0.0002(6) 0.0031(6) -0.0015(6)
N3 0.0236(7) 0.0192(7) 0.0201(7) -0.0013(6) 0.0033(6) 0.0026(6)
N4 0.0226(7) 0.0182(7) 0.0200(7) 0.0002(6) 0.0001(6) 0.0009(6)
C1 0.0322(11) 0.0360(11) 0.0378(12) -0.0004(9) 0.0003(9) -0.0110(9)
C2 0.0267(9) 0.0259(9) 0.0189(8) 0.0002(7) 0.0048(7) -0.0063(7)
C3 0.0358(10) 0.0178(8) 0.0287(10) -0.0018(7) 0.0036(8) -0.0011(8)
C4 0.0280(9) 0.0218(8) 0.0201(8) 0.0010(7) 0.0055(7) 0.0044(7)
C5 0.0373(11) 0.0272(10) 0.0388(12) -0.0057(8) 0.0009(9) 0.0123(9)
C6 0.0194(9) 0.0288(9) 0.0320(10) 0.0007(8) 0.0028(7) 0.0015(8)
C7 0.0248(9) 0.0315(10) 0.0273(10) -0.0012(8) -0.0019(7) -0.0046(8)
C8 0.0636(15) 0.0288(10) 0.0333(12) -0.0073(9) 0.0057(10) -0.0164(11)
C9 0.0487(12) 0.0236(9) 0.0191(9) -0.0007(7) 0.0090(8) -0.0060(9)
C10 0.0636(15) 0.0198(9) 0.0294(11) -0.0020(8) 0.0129(10) 0.0047(10)
C11 0.0516(13) 0.0264(9) 0.0249(10) 0.0073(8) 0.0143(9) 0.0136(9)
C12 0.0719(18) 0.0404(13) 0.0414(14) 0.0076(10) 0.0151(12) 0.0334(13)
C13 0.0316(10) 0.0187(8) 0.0219(9) -0.0005(7) 0.0054(7) -0.0006(7)
C14 0.0298(9) 0.0244(9) 0.0250(9) -0.0053(7) 0.0052(7) -0.0041(8)
C15 0.0381(11) 0.0273(9) 0.0294(10) -0.0034(8) 0.0096(8) -0.0106(9)
C16 0.0303(9) 0.0257(9) 0.0220(9) 0.0007(7) 0.0079(7) -0.0017(8)
C17 0.0222(8) 0.0188(8) 0.0205(8) -0.0002(6) 0.0042(7) 0.0035(7)
C18 0.0254(9) 0.0166(8) 0.0192(8) 0.0024(6) 0.0027(7) 0.0036(7)
C19 0.0260(9) 0.0244(9) 0.0254(9) 0.0014(7) 0.0073(7) 0.0050(7)
C20 0.0212(9) 0.0301(10) 0.0372(11) -0.0049(8) 0.0062(8) -0.0019(8)
C21 0.0229(9) 0.0264(9) 0.0298(10) -0.0062(7) 0.0017(7) -0.0022(8)
C22 0.0228(8) 0.0179(8) 0.0180(8) 0.0012(6) 0.0016(6) 0.0000(7)
C23 0.0178(8) 0.0208(8) 0.0279(9) 0.0006(7) 0.0037(7) -0.0054(7)
C24 0.0277(10) 0.0313(10) 0.0290(10) 0.0007(8) 0.0042(8) 0.0022(8)
C25 0.0260(10) 0.0341(11) 0.0481(13) 0.0034(10) 0.0103(9) 0.0059(9)
C26 0.0217(9) 0.0343(11) 0.0460(13) 0.0117(9) -0.0019(8) -0.0003(9)
C27 0.0347(11) 0.0432(12) 0.0285(11) 0.0062(9) -0.0010(8) -0.0014(10)
C28 0.0291(10) 0.0321(10) 0.0294(10) 0.0010(8) 0.0060(8) 0.0017(8)
C29 0.0181(8) 0.0193(8) 0.0246(9) 0.0044(7) 0.0007(7) -0.0012(7)
C30 0.0206(9) 0.0201(8) 0.0322(10) 0.0020(7) 0.0006(7) 0.0008(7)
C31 0.0280(10) 0.0199(9) 0.0424(12) 0.0030(8) -0.0046(8) -0.0024(8)
C32 0.0271(10) 0.0320(10) 0.0467(13) 0.0114(9) 0.0011(9) -0.0107(9)
C33 0.0328(11) 0.0430(12) 0.0388(12) 0.0075(9) 0.0129(9) -0.0082(9)
C34 0.0288(10) 0.0303(10) 0.0310(10) 0.0012(8) 0.0072(8) -0.0061(8)
C35 0.0237(9) 0.0212(8) 0.0243(9) 0.0009(7) 0.0060(7) -0.0029(7)
C36 0.0242(9) 0.0249(9) 0.0252(9) -0.0011(7) 0.0050(7) -0.0027(7)
C37 0.0324(10) 0.0260(9) 0.0313(10) 0.0000(8) 0.0103(8) 0.0030(8)
C38 0.0436(12) 0.0224(9) 0.0381(12) -0.0061(8) 0.0126(9) -0.0033(9)
C39 0.0331(11) 0.0303(10) 0.0493(13) -0.0099(9) 0.0053(9) -0.0115(9)
C40 0.0234(9) 0.0265(9) 0.0422(12) -0.0040(8) 0.0052(8) -0.0040(8)
C41 0.0243(9) 0.0179(8) 0.0257(9) 0.0006(7) 0.0059(7) 0.0013(7)
C42 0.0255(9) 0.0234(8) 0.0284(10) 0.0010(7) 0.0047(7) 0.0023(8)
C43 0.0430(12) 0.0271(10) 0.0263(10) 0.0019(8) 0.0023(9) 0.0070(9)
C44 0.0563(14) 0.0347(11) 0.0310(11) 0.0077(9) 0.0194(10) 0.0069(10)
C45 0.0391(12) 0.0482(13) 0.0455(13) 0.0092(11) 0.0209(10) -0.0031(11)
C46 0.0270(10) 0.0404(12) 0.0364(12) 0.0065(9) 0.0091(8) -0.0030(9)
B1 0.0184(9) 0.0203(9) 0.0226(10) 0.0002(7) 0.0039(7) -0.0018(8)

loop_
_atom_type_symbol
_atom_type_description
_atom_type_scat_dispersion_real
_atom_type_scat_dispersion_imag
_atom_type_scat_source
C C 0.0033 0.0016
;
International Tables for Crystallography
(Vol. C, Tables 4.2.6.8 and 6.1.1.4)
;
H H 0.0000 0.0000
;
International Tables for Crystallography
(Vol. C, Table 6.1.1.4)
;
B B 0.0013 0.0007
;
International Tables for Crystallography
(Vol. C, Tables 4.2.6.8 and 6.1.1.4)
;
Fe Fe 0.3463 0.8444
;
International Tables for Crystallography
(Vol. C, Tables 4.2.6.8 and 6.1.1.4)
;
N N 0.0061 0.0033
;
International Tables for Crystallography
(Vol. C, Tables 4.2.6.8 and 6.1.1.4)
;
O O 0.0106 0.0060
;
International Tables for Crystallography
(Vol. C, Tables 4.2.6.8 and 6.1.1.4)
;

loop_
_geom_angle_atom_site_label_1
_geom_angle_atom_site_label_2
_geom_angle_atom_site_label_3
_geom_angle
_geom_angle_site_symmetry_1
_geom_angle_site_symmetry_3
_geom_angle_publ_flag
O2 Fe1 N1 176.07(6) . . ?
O2 Fe1 O1 86.56(6) . . ?
N1 Fe1 O1 94.51(6) . . ?
O2 Fe1 N2 93.77(6) . . ?
N1 Fe1 N2 85.50(6) . . ?
O1 Fe1 N2 174.89(6) . . ?
O2 Fe1 N3 87.86(6) . . ?
N1 Fe1 N3 88.33(6) . . ?
O1 Fe1 N3 91.50(6) . . ?
N2 Fe1 N3 93.61(6) . . ?
O2 Fe1 N4 89.76(6) . 4_566 ?
N1 Fe1 N4 94.10(6) . 4_566 ?
O1 Fe1 N4 84.28(6) . 4_566 ?
N2 Fe1 N4 90.62(6) . 4_566 ?
N3 Fe1 N4 175.27(6) . 4_566 ?
C2 O1 Fe1 125.42(12) . . ?
C11 O2 Fe1 125.50(13) . . ?
C4 N1 C6 119.72(15) . . ?
C4 N1 Fe1 126.10(13) . . ?
C6 N1 Fe1 112.73(12) . . ?
C9 N2 C7 119.45(16) . . ?
C9 N2 Fe1 126.22(14) . . ?
C7 N2 Fe1 113.72(12) . . ?
C13 N3 C14 117.11(16) . . ?
C13 N3 Fe1 118.43(13) . . ?
C14 N3 Fe1 124.15(12) . . ?
C22 N4 C21 117.70(16) . . ?
C22 N4 Fe1 124.99(13) . 4_565 ?
C21 N4 Fe1 117.24(12) . 4_565 ?
C2 C1 H1A 109.5 . . ?
C2 C1 H1B 109.5 . . ?
H1A C1 H1B 109.5 . . ?
C2 C1 H1C 109.5 . . ?
H1A C1 H1C 109.5 . . ?
H1B C1 H1C 109.5 . . ?
O1 C2 C3 125.04(17) . . ?
O1 C2 C1 114.98(17) . . ?
C3 C2 C1 119.85(17) . . ?
C2 C3 C4 126.22(17) . . ?
C2 C3 H3 116.9 . . ?
C4 C3 H3 116.9 . . ?
N1 C4 C3 122.04(17) . . ?
N1 C4 C5 120.98(17) . . ?
C3 C4 C5 116.97(17) . . ?
C4 C5 H5A 109.5 . . ?
C4 C5 H5B 109.5 . . ?
H5A C5 H5B 109.5 . . ?
C4 C5 H5C 109.5 . . ?
H5A C5 H5C 109.5 . . ?
H5B C5 H5C 109.5 . . ?
N1 C6 C7 108.91(15) . . ?
N1 C6 H6A 109.9 . . ?
C7 C6 H6A 109.9 . . ?
N1 C6 H6B 109.9 . . ?
C7 C6 H6B 109.9 . . ?
H6A C6 H6B 108.3 . . ?
N2 C7 C6 109.21(15) . . ?
N2 C7 H7A 109.8 . . ?
C6 C7 H7A 109.8 . . ?
N2 C7 H7B 109.8 . . ?
C6 C7 H7B 109.8 . . ?
H7A C7 H7B 108.3 . . ?
C9 C8 H8A 109.5 . . ?
C9 C8 H8B 109.5 . . ?
H8A C8 H8B 109.5 . . ?
C9 C8 H8C 109.5 . . ?
H8A C8 H8C 109.5 . . ?
H8B C8 H8C 109.5 . . ?
N2 C9 C10 122.13(19) . . ?
N2 C9 C8 120.7(2) . . ?
C10 C9 C8 117.19(19) . . ?
C11 C10 C9 125.79(19) . . ?
C11 C10 H10 117.1 . . ?
C9 C10 H10 117.1 . . ?
O2 C11 C10 125.47(19) . . ?
O2 C11 C12 113.9(2) . . ?
C10 C11 C12 120.6(2) . . ?
C11 C12 H12A 109.5 . . ?
C11 C12 H12B 109.5 . . ?
H12A C12 H12B 109.5 . . ?
C11 C12 H12C 109.5 . . ?
H12A C12 H12C 109.5 . . ?
H12B C12 H12C 109.5 . . ?
N3 C13 C17 123.94(17) . . ?
N3 C13 H13 118.0 . . ?
C17 C13 H13 118.0 . . ?
N3 C14 C15 122.69(17) . . ?
N3 C14 H14 118.7 . . ?
C15 C14 H14 118.7 . . ?
C16 C15 C14 119.59(18) . . ?
C16 C15 H15 120.2 . . ?
C14 C15 H15 120.2 . . ?
C15 C16 C17 118.60(18) . . ?
C15 C16 H16 120.7 . . ?
C17 C16 H16 120.7 . . ?
C13 C17 C16 117.95(17) . . ?
C13 C17 C18 117.88(16) . . ?
C16 C17 C18 124.09(17) . . ?
C22 C18 C19 118.01(16) . . ?
C22 C18 C17 122.55(16) . . ?
C19 C18 C17 119.44(17) . . ?
C20 C19 C18 118.91(18) . . ?
C20 C19 H19 120.5 . . ?
C18 C19 H19 120.5 . . ?
C21 C20 C19 119.41(18) . . ?
C21 C20 H20 120.3 . . ?
C19 C20 H20 120.3 . . ?
N4 C21 C20 122.63(17) . . ?
N4 C21 H21 118.7 . . ?
C20 C21 H21 118.7 . . ?
N4 C22 C18 123.29(16) . . ?
N4 C22 H22 118.4 . . ?
C18 C22 H22 118.4 . . ?
C28 C23 C24 114.93(17) . . ?
C28 C23 B1 121.10(17) . . ?
C24 C23 B1 123.70(17) . . ?
C23 C24 C25 122.3(2) . . ?
C23 C24 H24 118.9 . . ?
C25 C24 H24 118.9 . . ?
C26 C25 C24 120.8(2) . . ?
C26 C25 H25 119.6 . . ?
C24 C25 H25 119.6 . . ?
C25 C26 C27 118.42(19) . . ?
C25 C26 H26 120.8 . . ?
C27 C26 H26 120.8 . . ?
C26 C27 C28 120.4(2) . . ?
C26 C27 H27 119.8 . . ?
C28 C27 H27 119.8 . . ?
C27 C28 C23 123.1(2) . . ?
C27 C28 H28 118.4 . . ?
C23 C28 H28 118.4 . . ?
C34 C29 C30 115.48(17) . . ?
C34 C29 B1 124.51(17) . . ?
C30 C29 B1 119.61(16) . . ?
C31 C30 C29 122.59(19) . . ?
C31 C30 H30 118.7 . . ?
C29 C30 H30 118.7 . . ?
C32 C31 C30 120.0(2) . . ?
C32 C31 H31 120.0 . . ?
C30 C31 H31 120.0 . . ?
C31 C32 C33 119.19(19) . . ?
C31 C32 H32 120.4 . . ?
C33 C32 H32 120.4 . . ?
C32 C33 C34 120.1(2) . . ?
C32 C33 H33 119.9 . . ?
C34 C33 H33 119.9 . . ?
C33 C34 C29 122.6(2) . . ?
C33 C34 H34 118.7 . . ?
C29 C34 H34 118.7 . . ?
C40 C35 C36 115.13(17) . . ?
C40 C35 B1 121.55(16) . . ?
C36 C35 B1 122.92(15) . . ?
C37 C36 C35 122.94(18) . . ?
C37 C36 H36 118.5 . . ?
C35 C36 H36 118.5 . . ?
C38 C37 C36 119.97(19) . . ?
C38 C37 H37 120.0 . . ?
C36 C37 H37 120.0 . . ?
C39 C38 C37 118.97(19) . . ?
C39 C38 H38 120.5 . . ?
C37 C38 H38 120.5 . . ?
C38 C39 C40 120.25(19) . . ?
C38 C39 H39 119.9 . . ?
C40 C39 H39 119.9 . . ?
C39 C40 C35 122.74(19) . . ?
C39 C40 H40 118.6 . . ?
C35 C40 H40 118.6 . . ?
C46 C41 C42 114.64(18) . . ?
C46 C41 B1 121.18(17) . . ?
C42 C41 B1 123.89(16) . . ?
C43 C42 C41 122.98(19) . . ?
C43 C42 H42 118.5 . . ?
C41 C42 H42 118.5 . . ?
C44 C43 C42 120.4(2) . . ?
C44 C43 H43 119.8 . . ?
C42 C43 H43 119.8 . . ?
C43 C44 C45 118.5(2) . . ?
C43 C44 H44 120.8 . . ?
C45 C44 H44 120.8 . . ?
C46 C45 C44 120.2(2) . . ?
C46 C45 H45 119.9 . . ?
C44 C45 H45 119.9 . . ?
C45 C46 C41 123.2(2) . . ?
C45 C46 H46 118.4 . . ?
C41 C46 H46 118.4 . . ?
C41 B1 C29 111.30(14) . . ?
C41 B1 C35 104.09(14) . . ?
C29 B1 C35 113.83(15) . . ?
C41 B1 C23 112.71(15) . . ?
C29 B1 C23 104.08(14) . . ?
C35 B1 C23 111.09(14) . . ?

loop_
_geom_bond_atom_site_label_1
_geom_bond_atom_site_label_2
_geom_bond_distance
_geom_bond_site_symmetry_2
_geom_bond_publ_flag
Fe1 O2 1.9010(13) . ?
Fe1 N1 1.9116(15) . ?
Fe1 O1 1.9124(12) . ?
Fe1 N2 1.9212(15) . ?
Fe1 N3 2.0476(16) . ?
Fe1 N4 2.0487(16) 4_566 ?
O1 C2 1.295(2) . ?
O2 C11 1.291(2) . ?
N1 C4 1.320(2) . ?
N1 C6 1.470(2) . ?
N2 C9 1.321(2) . ?
N2 C7 1.473(3) . ?
N3 C13 1.342(2) . ?
N3 C14 1.347(2) . ?
N4 C22 1.346(2) . ?
N4 C21 1.347(2) . ?
N4 Fe1 2.0488(16) 4_565 ?
C1 C2 1.515(3) . ?
C1 H1A 0.9800 . ?
C1 H1B 0.9800 . ?
C1 H1C 0.9800 . ?
C2 C3 1.378(3) . ?
C3 C4 1.421(3) . ?
C3 H3 0.9500 . ?
C4 C5 1.505(3) . ?
C5 H5A 0.9800 . ?
C5 H5B 0.9800 . ?
C5 H5C 0.9800 . ?
C6 C7 1.517(3) . ?
C6 H6A 0.9900 . ?
C6 H6B 0.9900 . ?
C7 H7A 0.9900 . ?
C7 H7B 0.9900 . ?
C8 C9 1.514(3) . ?
C8 H8A 0.9800 . ?
C8 H8B 0.9800 . ?
C8 H8C 0.9800 . ?
C9 C10 1.415(3) . ?
C10 C11 1.378(3) . ?
C10 H10 0.9500 . ?
C11 C12 1.508(3) . ?
C12 H12A 0.9800 . ?
C12 H12B 0.9800 . ?
C12 H12C 0.9800 . ?
C13 C17 1.392(3) . ?
C13 H13 0.9500 . ?
C14 C15 1.386(3) . ?
C14 H14 0.9500 . ?
C15 C16 1.383(3) . ?
C15 H15 0.9500 . ?
C16 C17 1.393(3) . ?
C16 H16 0.9500 . ?
C17 C18 1.484(2) . ?
C18 C22 1.393(3) . ?
C18 C19 1.395(3) . ?
C19 C20 1.384(3) . ?
C19 H19 0.9500 . ?
C20 C21 1.381(3) . ?
C20 H20 0.9500 . ?
C21 H21 0.9500 . ?
C22 H22 0.9500 . ?
C23 C28 1.399(3) . ?
C23 C24 1.401(3) . ?
C23 B1 1.651(3) . ?
C24 C25 1.402(3) . ?
C24 H24 0.9500 . ?
C25 C26 1.373(3) . ?
C25 H25 0.9500 . ?
C26 C27 1.384(3) . ?
C26 H26 0.9500 . ?
C27 C28 1.387(3) . ?
C27 H27 0.9500 . ?
C28 H28 0.9500 . ?
C29 C34 1.399(3) . ?
C29 C30 1.408(3) . ?
C29 B1 1.645(3) . ?
C30 C31 1.399(3) . ?
C30 H30 0.9500 . ?
C31 C32 1.381(3) . ?
C31 H31 0.9500 . ?
C32 C33 1.390(3) . ?
C32 H32 0.9500 . ?
C33 C34 1.396(3) . ?
C33 H33 0.9500 . ?
C34 H34 0.9500 . ?
C35 C40 1.402(3) . ?
C35 C36 1.402(3) . ?
C35 B1 1.650(3) . ?
C36 C37 1.397(3) . ?
C36 H36 0.9500 . ?
C37 C38 1.388(3) . ?
C37 H37 0.9500 . ?
C38 C39 1.381(3) . ?
C38 H38 0.9500 . ?
C39 C40 1.399(3) . ?
C39 H39 0.9500 . ?
C40 H40 0.9500 . ?
C41 C46 1.402(3) . ?
C41 C42 1.403(3) . ?
C41 B1 1.640(3) . ?
C42 C43 1.389(3) . ?
C42 H42 0.9500 . ?
C43 C44 1.381(3) . ?
C43 H43 0.9500 . ?
C44 C45 1.391(3) . ?
C44 H44 0.9500 . ?
C45 C46 1.384(3) . ?
C45 H45 0.9500 . ?
C46 H46 0.9500 . ?

loop_
_geom_torsion_atom_site_label_1
_geom_torsion_atom_site_label_2
_geom_torsion_atom_site_label_3
_geom_torsion_atom_site_label_4
_geom_torsion
_geom_torsion_site_symmetry_1
_geom_torsion_site_symmetry_2
_geom_torsion_site_symmetry_3
_geom_torsion_site_symmetry_4
_geom_torsion_publ_flag
Fe1 O1 C2 C3 -5.1(3) . . . . ?
Fe1 O1 C2 C1 179.11(13) . . . . ?
O1 C2 C3 C4 -1.3(3) . . . . ?
C1 C2 C3 C4 174.29(19) . . . . ?
C6 N1 C4 C3 -173.95(17) . . . . ?
Fe1 N1 C4 C3 -8.8(3) . . . . ?
C6 N1 C4 C5 5.2(3) . . . . ?
Fe1 N1 C4 C5 170.43(15) . . . . ?
C2 C3 C4 N1 8.7(3) . . . . ?
C2 C3 C4 C5 -170.5(2) . . . . ?
C4 N1 C6 C7 -161.57(17) . . . . ?
Fe1 N1 C6 C7 31.37(19) . . . . ?
C9 N2 C7 C6 -167.12(17) . . . . ?
Fe1 N2 C7 C6 21.3(2) . . . . ?
N1 C6 C7 N2 -33.1(2) . . . . ?
C7 N2 C9 C10 -175.26(19) . . . . ?
Fe1 N2 C9 C10 -4.8(3) . . . . ?
C7 N2 C9 C8 4.5(3) . . . . ?
Fe1 N2 C9 C8 174.89(15) . . . . ?
N2 C9 C10 C11 -1.7(3) . . . . ?
C8 C9 C10 C11 178.6(2) . . . . ?
Fe1 O2 C11 C10 9.2(3) . . . . ?
Fe1 O2 C11 C12 -168.63(15) . . . . ?
C9 C10 C11 O2 -0.6(4) . . . . ?
C9 C10 C11 C12 177.0(2) . . . . ?
C14 N3 C13 C17 -3.2(3) . . . . ?
Fe1 N3 C13 C17 170.71(14) . . . . ?
C13 N3 C14 C15 0.3(3) . . . . ?
Fe1 N3 C14 C15 -173.25(15) . . . . ?
N3 C14 C15 C16 2.0(3) . . . . ?
C14 C15 C16 C17 -1.4(3) . . . . ?
N3 C13 C17 C16 3.7(3) . . . . ?
N3 C13 C17 C18 -173.02(17) . . . . ?
C15 C16 C17 C13 -1.3(3) . . . . ?
C15 C16 C17 C18 175.25(18) . . . . ?
C13 C17 C18 C22 -145.35(18) . . . . ?
C16 C17 C18 C22 38.1(3) . . . . ?
C13 C17 C18 C19 35.5(2) . . . . ?
C16 C17 C18 C19 -141.08(19) . . . . ?
C22 C18 C19 C20 -0.6(3) . . . . ?
C17 C18 C19 C20 178.67(16) . . . . ?
C18 C19 C20 C21 -1.1(3) . . . . ?
C22 N4 C21 C20 -2.2(3) . . . . ?
Fe1 N4 C21 C20 -179.14(15) 4_565 . . . ?
C19 C20 C21 N4 2.6(3) . . . . ?
C21 N4 C22 C18 0.4(2) . . . . ?
Fe1 N4 C22 C18 177.05(12) 4_565 . . . ?
C19 C18 C22 N4 1.0(3) . . . . ?
C17 C18 C22 N4 -178.21(15) . . . . ?
C28 C23 C24 C25 -0.5(3) . . . . ?
B1 C23 C24 C25 -174.58(18) . . . . ?
C23 C24 C25 C26 -1.5(3) . . . . ?
C24 C25 C26 C27 2.2(3) . . . . ?
C25 C26 C27 C28 -0.9(3) . . . . ?
C26 C27 C28 C23 -1.2(3) . . . . ?
C24 C23 C28 C27 1.8(3) . . . . ?
B1 C23 C28 C27 176.09(19) . . . . ?
C34 C29 C30 C31 -0.3(3) . . . . ?
B1 C29 C30 C31 172.84(16) . . . . ?
C29 C30 C31 C32 1.1(3) . . . . ?
C30 C31 C32 C33 -0.9(3) . . . . ?
C31 C32 C33 C34 0.0(3) . . . . ?
C32 C33 C34 C29 0.7(3) . . . . ?
C30 C29 C34 C33 -0.6(3) . . . . ?
B1 C29 C34 C33 -173.35(19) . . . . ?
C40 C35 C36 C37 0.3(3) . . . . ?
B1 C35 C36 C37 -172.53(18) . . . . ?
C35 C36 C37 C38 0.4(3) . . . . ?
C36 C37 C38 C39 -0.8(3) . . . . ?
C37 C38 C39 C40 0.5(4) . . . . ?
C38 C39 C40 C35 0.2(4) . . . . ?
C36 C35 C40 C39 -0.5(3) . . . . ?
B1 C35 C40 C39 172.4(2) . . . . ?
C46 C41 C42 C43 2.1(3) . . . . ?
B1 C41 C42 C43 175.91(17) . . . . ?
C41 C42 C43 C44 -0.8(3) . . . . ?
C42 C43 C44 C45 -1.0(3) . . . . ?
C43 C44 C45 C46 1.5(4) . . . . ?
C44 C45 C46 C41 -0.1(4) . . . . ?
C42 C41 C46 C45 -1.6(3) . . . . ?
B1 C41 C46 C45 -175.7(2) . . . . ?
C46 C41 B1 C29 -158.40(17) . . . . ?
C42 C41 B1 C29 28.1(2) . . . . ?
C46 C41 B1 C35 78.6(2) . . . . ?
C42 C41 B1 C35 -94.88(19) . . . . ?
C46 C41 B1 C23 -41.9(2) . . . . ?
C42 C41 B1 C23 144.64(17) . . . . ?
C34 C29 B1 C41 -145.31(18) . . . . ?
C30 C29 B1 C41 42.2(2) . . . . ?
C34 C29 B1 C35 -28.1(2) . . . . ?
C30 C29 B1 C35 159.43(16) . . . . ?
C34 C29 B1 C23 93.0(2) . . . . ?
C30 C29 B1 C23 -79.48(19) . . . . ?
C40 C35 B1 C41 -89.5(2) . . . . ?
C36 C35 B1 C41 82.8(2) . . . . ?
C40 C35 B1 C29 149.13(18) . . . . ?
C36 C35 B1 C29 -38.5(2) . . . . ?
C40 C35 B1 C23 32.0(2) . . . . ?
C36 C35 B1 C23 -155.62(17) . . . . ?
C28 C23 B1 C41 159.43(17) . . . . ?
C24 C23 B1 C41 -26.8(2) . . . . ?
C28 C23 B1 C29 -79.8(2) . . . . ?
C24 C23 B1 C29 93.9(2) . . . . ?
C28 C23 B1 C35 43.1(2) . . . . ?
C24 C23 B1 C35 -143.18(18) . . . . ?
